data_2311464
loop_
_publ_author_name
'Lemmerer, Andreas'
'Motlaung, Xolani'

_publ_section_title
;
 Stoichiometric and polymorphic salts of hexa-methyl-ene-tetra-minium and
 2-chloro-4-nitro-benzoate.
;
_journal_issue 'Pt 11'
_journal_name_full 'Acta crystallographica. Section E, Crystallographic communications'
_journal_page_first 1630
_journal_page_last 1635
_journal_paper_doi 10.1107/S2056989017014359
_journal_volume 73
_journal_year 2017
_chemical_formula_iupac 'C6 H13 N4 +, C7 H3 Cl N O4 -'
_chemical_formula_moiety 'C6 H13 N4 +, C7 H3 Cl N O4 -'
_chemical_formula_sum 'C13 H16 Cl N5 O4'
_chemical_formula_weight 341.76
_chemical_name_systematic
;
Hexamethylenetetraminium 2-chloro-4-nitro-benzoate
;
_space_group_IT_number 14
_space_group_name_Hall '-P 2ybc'
_space_group_name_H-M_alt 'P 1 21/c 1'
_symmetry_cell_setting monoclinic
_symmetry_space_group_name_Hall '-P 2ybc'
_symmetry_space_group_name_H-M 'P 1 21/c 1'
_atom_sites_solution_hydrogens mixed
_audit_conform_dict_name cif_core.dic
_audit_conform_dict_version 2.4.3
_audit_creation_method 'WinGX routine CIF_UPDATE'
_cell_angle_alpha 90
_cell_angle_beta 105.8200(10)
_cell_angle_gamma 90
_cell_formula_units_Z 4
_cell_length_a 12.0663(2)
_cell_length_b 19.5741(4)
_cell_length_c 6.64730(10)
_cell_measurement_reflns_used 8173
_cell_measurement_temperature 173(2)
_cell_measurement_theta_max 28.28
_cell_measurement_theta_min 2.72
_cell_volume 1510.54(5)
_computing_cell_refinement
;
SAINT-Plus (Bruker, 2016)
;
_computing_data_collection
;
APEX3 (Bruker, 2016)
;
_computing_data_reduction
;
SAINT-Plus and XPREP (Bruker 2016)
;
_computing_molecular_graphics
;
Ortep-III for Windows (Farrugia, 2012) and DIAMOND (Brandenburg &
Berndt,
1999)
;
_computing_publication_material
;
WinGX publication routines (Farrugia, 2012)
;
_computing_structure_refinement
;
<i>SHELXL2017/1</i> (Sheldrick, 2015)
;
_computing_structure_solution
;
SHELXS97 (Sheldrick, 2015)
;
_diffrn_ambient_temperature 173(2)
_diffrn_measured_fraction_theta_full 1
_diffrn_measured_fraction_theta_max 1
_diffrn_measurement_device_type 'Bruker D8 Venture Photon CCD area detector'
_diffrn_measurement_method '\w scans'
_diffrn_radiation_monochromator graphite
_diffrn_radiation_type MoK\a
_diffrn_radiation_wavelength 0.71073
_diffrn_reflns_av_R_equivalents 0.0515
_diffrn_reflns_limit_h_max 15
_diffrn_reflns_limit_h_min -15
_diffrn_reflns_limit_k_max 25
_diffrn_reflns_limit_k_min -25
_diffrn_reflns_limit_l_max 8
_diffrn_reflns_limit_l_min -7
_diffrn_reflns_number 26282
_diffrn_reflns_theta_full 25.242
_diffrn_reflns_theta_max 28
_diffrn_reflns_theta_min 1.754
_diffrn_standards_number 0
_exptl_absorpt_coefficient_mu 0.282
_exptl_absorpt_correction_T_max 0.9811
_exptl_absorpt_correction_T_min 0.921
_exptl_absorpt_correction_type integration
_exptl_absorpt_process_details
;
(XPREP; Bruker, 2016)
;
_exptl_crystal_colour yellow
_exptl_crystal_density_diffrn 1.503
_exptl_crystal_density_method 'not measured'
_exptl_crystal_description flint
_exptl_crystal_F_000 712
_exptl_crystal_size_max 0.34
_exptl_crystal_size_mid 0.34
_exptl_crystal_size_min 0.09
_refine_diff_density_max 0.55
_refine_diff_density_min -0.319
_refine_ls_extinction_method none
_refine_ls_goodness_of_fit_ref 1.052
_refine_ls_hydrogen_treatment mixed
_refine_ls_matrix_type full
_refine_ls_number_constraints 0
_refine_ls_number_parameters 212
_refine_ls_number_reflns 3650
_refine_ls_number_restraints 0
_refine_ls_restrained_S_all 1.052
_refine_ls_R_factor_all 0.0478
_refine_ls_R_factor_gt 0.0392
_refine_ls_shift/su_max 0.001
_refine_ls_shift/su_mean 0
_refine_ls_structure_factor_coef Fsqd
_refine_ls_weighting_details 'w=1/[\s^2^(Fo^2^)+(0.0540P)^2^+0.5922P] where P=(Fo^2^+2Fc^2^)/3'
_refine_ls_weighting_scheme calc
_refine_ls_wR_factor_gt 0.1045
_refine_ls_wR_factor_ref 0.1093
_reflns_number_gt 3027
_reflns_number_total 3650
_reflns_threshold_expression 'I > 2\s(I)'
_cod_data_source_file eb2001sup1.cif
_cod_data_source_block IIIb
_cod_original_sg_symbol_H-M 'P 21/c'
_cod_database_code 2311464
_shelx_estimated_absorpt_t_min 0.91
_shelx_estimated_absorpt_t_max 0.975

loop_
_symmetry_equiv_pos_as_xyz
'x, y, z'
'-x, y+1/2, -z+1/2'
'-x, -y, -z'
'x, -y-1/2, z-1/2'

loop_
_atom_site_type_symbol
_atom_site_label
_atom_site_fract_x
_atom_site_fract_y
_atom_site_fract_z
_atom_site_U_iso_or_equiv
_atom_site_adp_type
_atom_site_calc_flag
_atom_site_occupancy
C C1 0.47109(13) 0.06841(8) 0.8298(2) 0.0271(3) Uani d 1
H H1A 0.476631 0.018936 0.803213 0.033 Uiso calc 1
H H1B 0.546088 0.08373 0.921587 0.033 Uiso calc 1
C C2 0.37372(14) 0.15425(8) 0.9693(2) 0.0276(3) Uani d 1
H H2A 0.313223 0.162548 1.041406 0.033 Uiso calc 1
H H2B 0.447916 0.170366 1.062001 0.033 Uiso calc 1
C C3 0.43573(13) 0.18246(7) 0.6683(2) 0.0244(3) Uani d 1
H H3A 0.510444 0.199335 0.757087 0.029 Uiso calc 1
H H3B 0.417076 0.208139 0.534971 0.029 Uiso calc 1
C C4 0.23625(12) 0.16842(8) 0.6381(2) 0.0266(3) Uani d 1
H H4A 0.17462 0.176786 0.707533 0.032 Uiso calc 1
H H4B 0.216747 0.19411 0.50475 0.032 Uiso calc 1
C C5 0.27060(14) 0.05744(8) 0.7927(3) 0.0286(3) Uani d 1
H H5A 0.274979 0.008016 0.764242 0.034 Uiso calc 1
H H5B 0.208987 0.064229 0.863228 0.034 Uiso calc 1
C C6 0.32952(12) 0.08285(8) 0.4889(2) 0.0243(3) Uani d 1
H H6A 0.310535 0.107689 0.354087 0.029 Uiso calc 1
H H6B 0.333422 0.033463 0.459442 0.029 Uiso calc 1
N N1 0.44482(11) 0.10695(6) 0.6253(2) 0.0224(3) Uani d 1
N N2 0.38141(12) 0.08021(6) 0.9327(2) 0.0272(3) Uani d 1
N N3 0.34674(10) 0.19364(6) 0.77319(19) 0.0236(3) Uani d 1
N N4 0.24105(10) 0.09499(6) 0.5939(2) 0.0253(3) Uani d 1
H H1 0.5012(17) 0.0994(10) 0.563(3) 0.034(5) Uiso d 1
C C7 0.75647(12) 0.14049(7) 0.3243(2) 0.0245(3) Uani d 1
C C8 0.86231(13) 0.10840(7) 0.4116(2) 0.0250(3) Uani d 1
C C9 0.95324(12) 0.11511(8) 0.3214(3) 0.0283(3) Uani d 1
H H9 1.025178 0.093435 0.380783 0.034 Uiso calc 1
C C10 0.93535(13) 0.15426(8) 0.1431(2) 0.0291(3) Uani d 1
C C11 0.83262(14) 0.18678(8) 0.0513(3) 0.0312(3) Uani d 1
H H11 0.822882 0.213174 -0.072295 0.037 Uiso calc 1
C C12 0.74455(13) 0.17962(8) 0.1452(3) 0.0295(3) Uani d 1
H H12 0.673439 0.202156 0.085609 0.035 Uiso calc 1
C C13 0.65228(13) 0.13753(8) 0.4116(3) 0.0276(3) Uani d 1
N N5 1.03144(12) 0.16391(9) 0.0488(2) 0.0407(4) Uani d 1
O O1 0.61912(11) 0.08068(6) 0.4561(2) 0.0409(3) Uani d 1
O O2 0.60096(11) 0.19263(6) 0.4134(2) 0.0434(3) Uani d 1
O O3 1.02236(14) 0.20679(8) -0.0877(3) 0.0594(4) Uani d 1
O O4 1.11599(12) 0.12771(11) 0.1120(2) 0.0706(6) Uani d 1
Cl Cl1 0.88646(4) 0.06116(2) 0.64016(6) 0.03601(13) Uani d 1

loop_
_atom_site_aniso_label
_atom_site_aniso_U_11
_atom_site_aniso_U_22
_atom_site_aniso_U_33
_atom_site_aniso_U_12
_atom_site_aniso_U_13
_atom_site_aniso_U_23
C1 0.0267(7) 0.0216(7) 0.0312(8) 0.0035(6) 0.0047(6) 0.0047(6)
C2 0.0346(8) 0.0249(7) 0.0237(7) -0.0002(6) 0.0088(6) -0.0012(6)
C3 0.0265(7) 0.0156(6) 0.0333(8) -0.0003(5) 0.0116(6) 0.0010(6)
C4 0.0223(7) 0.0268(7) 0.0310(8) 0.0051(6) 0.0076(6) -0.0002(6)
C5 0.0312(8) 0.0241(7) 0.0346(8) -0.0056(6) 0.0160(6) -0.0001(6)
C6 0.0247(7) 0.0239(7) 0.0249(7) -0.0001(6) 0.0077(6) -0.0021(6)
N1 0.0216(6) 0.0179(6) 0.0298(6) 0.0015(4) 0.0110(5) 0.0020(5)
N2 0.0350(7) 0.0222(6) 0.0247(6) 0.0002(5) 0.0090(5) 0.0032(5)
N3 0.0265(6) 0.0191(6) 0.0269(6) 0.0014(5) 0.0103(5) 0.0004(5)
N4 0.0209(6) 0.0260(6) 0.0292(6) -0.0003(5) 0.0072(5) -0.0023(5)
C7 0.0198(7) 0.0216(7) 0.0329(8) -0.0033(5) 0.0089(6) -0.0067(6)
C8 0.0231(7) 0.0239(7) 0.0273(7) -0.0025(6) 0.0058(6) -0.0041(6)
C9 0.0181(7) 0.0333(8) 0.0325(8) 0.0000(6) 0.0054(6) -0.0070(6)
C10 0.0225(7) 0.0356(8) 0.0317(8) -0.0050(6) 0.0115(6) -0.0082(7)
C11 0.0305(8) 0.0309(8) 0.0334(8) -0.0023(6) 0.0103(7) 0.0014(7)
C12 0.0233(7) 0.0280(8) 0.0368(8) 0.0020(6) 0.0076(6) -0.0010(6)
C13 0.0219(7) 0.0274(8) 0.0359(8) -0.0027(6) 0.0117(6) -0.0060(6)
N5 0.0271(7) 0.0621(10) 0.0355(8) -0.0076(7) 0.0129(6) -0.0112(7)
O1 0.0368(7) 0.0242(6) 0.0723(9) -0.0010(5) 0.0331(6) -0.0005(6)
O2 0.0391(7) 0.0293(6) 0.0702(9) 0.0047(5) 0.0291(7) 0.0018(6)
O3 0.0622(9) 0.0590(9) 0.0723(11) -0.0087(7) 0.0443(8) 0.0089(8)
O4 0.0281(7) 0.1466(18) 0.0404(8) 0.0219(9) 0.0149(6) 0.0116(9)
Cl1 0.0355(2) 0.0380(2) 0.0323(2) -0.00006(17) 0.00555(16) 0.00463(16)

loop_
_atom_type_symbol
_atom_type_description
_atom_type_scat_dispersion_real
_atom_type_scat_dispersion_imag
_atom_type_scat_source
C C 0.0033 0.0016 'International Tables Vol C Tables 4.2.6.8 and 6.1.1.4'
H H 0 0 'International Tables Vol C Tables 4.2.6.8 and 6.1.1.4'
N N 0.0061 0.0033 'International Tables Vol C Tables 4.2.6.8 and 6.1.1.4'
O O 0.0106 0.006 'International Tables Vol C Tables 4.2.6.8 and 6.1.1.4'
Cl Cl 0.1484 0.1585 'International Tables Vol C Tables 4.2.6.8 and 6.1.1.4'

loop_
_geom_angle_atom_site_label_1
_geom_angle_atom_site_label_2
_geom_angle_atom_site_label_3
_geom_angle
N2 C1 N1 110.18(11)
N2 C1 H1A 109.6
N1 C1 H1A 109.6
N2 C1 H1B 109.6
N1 C1 H1B 109.6
H1A C1 H1B 108.1
N3 C2 N2 112.14(12)
N3 C2 H2A 109.2
N2 C2 H2A 109.2
N3 C2 H2B 109.2
N2 C2 H2B 109.2
H2A C2 H2B 107.9
N3 C3 N1 109.86(11)
N3 C3 H3A 109.7
N1 C3 H3A 109.7
N3 C3 H3B 109.7
N1 C3 H3B 109.7
H3A C3 H3B 108.2
N4 C4 N3 111.73(11)
N4 C4 H4A 109.3
N3 C4 H4A 109.3
N4 C4 H4B 109.3
N3 C4 H4B 109.3
H4A C4 H4B 107.9
N4 C5 N2 111.88(12)
N4 C5 H5A 109.2
N2 C5 H5A 109.2
N4 C5 H5B 109.2
N2 C5 H5B 109.2
H5A C5 H5B 107.9
N4 C6 N1 109.79(12)
N4 C6 H6A 109.7
N1 C6 H6A 109.7
N4 C6 H6B 109.7
N1 C6 H6B 109.7
H6A C6 H6B 108.2
C1 N1 C6 108.45(11)
C1 N1 C3 109.01(11)
C6 N1 C3 108.36(11)
C1 N1 H1 109.4(12)
C6 N1 H1 111.2(12)
C3 N1 H1 110.4(12)
C1 N2 C5 108.64(12)
C1 N2 C2 108.84(12)
C5 N2 C2 108.28(12)
C3 N3 C2 109.46(12)
C3 N3 C4 108.80(12)
C2 N3 C4 107.99(11)
C6 N4 C5 108.79(12)
C6 N4 C4 109.36(11)
C5 N4 C4 108.80(12)
C12 C7 C8 118.18(14)
C12 C7 C13 116.36(13)
C8 C7 C13 125.45(14)
C9 C8 C7 121.08(14)
C9 C8 Cl1 117.62(12)
C7 C8 Cl1 121.27(12)
C10 C9 C8 117.76(14)
C10 C9 H9 121.1
C8 C9 H9 121.1
C9 C10 C11 123.26(14)
C9 C10 N5 118.72(14)
C11 C10 N5 118.00(15)
C12 C11 C10 117.61(15)
C12 C11 H11 121.2
C10 C11 H11 121.2
C11 C12 C7 122.11(14)
C11 C12 H12 118.9
C7 C12 H12 118.9
O1 C13 O2 125.36(14)
O1 C13 C7 118.49(13)
O2 C13 C7 115.79(14)
O3 N5 O4 123.66(16)
O3 N5 C10 118.92(15)
O4 N5 C10 117.42(16)

loop_
_geom_bond_atom_site_label_1
_geom_bond_atom_site_label_2
_geom_bond_distance
C1 N2 1.448(2)
C1 N1 1.5105(19)
C1 H1A 0.99
C1 H1B 0.99
C2 N3 1.4724(19)
C2 N2 1.4766(19)
C2 H2A 0.99
C2 H2B 0.99
C3 N3 1.4475(18)
C3 N1 1.5150(18)
C3 H3A 0.99
C3 H3B 0.99
C4 N4 1.4714(19)
C4 N3 1.4746(19)
C4 H4A 0.99
C4 H4B 0.99
C5 N4 1.469(2)
C5 N2 1.474(2)
C5 H5A 0.99
C5 H5B 0.99
C6 N4 1.4454(19)
C6 N1 1.5140(19)
C6 H6A 0.99
C6 H6B 0.99
N1 H1 0.90(2)
C7 C12 1.390(2)
C7 C8 1.399(2)
C7 C13 1.522(2)
C8 C9 1.393(2)
C8 Cl1 1.7340(16)
C9 C10 1.378(2)
C9 H9 0.95
C10 C11 1.379(2)
C10 N5 1.473(2)
C11 C12 1.379(2)
C11 H11 0.95
C12 H12 0.95
C13 O1 1.2454(19)
C13 O2 1.2454(19)
N5 O3 1.219(2)
N5 O4 1.219(2)

loop_
_geom_hbond_atom_site_label_D
_geom_hbond_atom_site_label_H
_geom_hbond_atom_site_label_A
_geom_hbond_distance_DH
_geom_hbond_distance_HA
_geom_hbond_distance_DA
_geom_hbond_angle_DHA
_geom_hbond_publ_flag
N1 H1 O1 0.90(2) 1.80(2) 2.6911(17) 175.7(19) yes

loop_
_geom_torsion_atom_site_label_1
_geom_torsion_atom_site_label_2
_geom_torsion_atom_site_label_3
_geom_torsion_atom_site_label_4
_geom_torsion
N2 C1 N1 C6 -58.92(15)
N2 C1 N1 C3 58.86(15)
N4 C6 N1 C1 59.13(15)
N4 C6 N1 C3 -59.07(14)
N3 C3 N1 C1 -58.31(15)
N3 C3 N1 C6 59.54(15)
N1 C1 N2 C5 58.93(15)
N1 C1 N2 C2 -58.77(15)
N4 C5 N2 C1 -60.34(15)
N4 C5 N2 C2 57.72(16)
N3 C2 N2 C1 59.64(16)
N3 C2 N2 C5 -58.29(16)
N1 C3 N3 C2 58.23(15)
N1 C3 N3 C4 -59.57(15)
N2 C2 N3 C3 -59.64(16)
N2 C2 N3 C4 58.66(16)
N4 C4 N3 C3 60.13(15)
N4 C4 N3 C2 -58.59(15)
N1 C6 N4 C5 -59.65(15)
N1 C6 N4 C4 59.06(15)
N2 C5 N4 C6 60.87(15)
N2 C5 N4 C4 -58.19(15)
N3 C4 N4 C6 -60.04(16)
N3 C4 N4 C5 58.67(15)
C12 C7 C8 C9 -0.3(2)
C13 C7 C8 C9 -178.99(14)
C12 C7 C8 Cl1 177.65(11)
C13 C7 C8 Cl1 -1.0(2)
C7 C8 C9 C10 -0.2(2)
Cl1 C8 C9 C10 -178.17(12)
C8 C9 C10 C11 0.1(2)
C8 C9 C10 N5 178.05(14)
C9 C10 C11 C12 0.4(2)
N5 C10 C11 C12 -177.55(14)
C10 C11 C12 C7 -0.9(2)
C8 C7 C12 C11 0.9(2)
C13 C7 C12 C11 179.66(14)
C12 C7 C13 O1 131.29(16)
C8 C7 C13 O1 -50.0(2)
C12 C7 C13 O2 -42.2(2)
C8 C7 C13 O2 136.53(17)
C9 C10 N5 O3 -168.41(16)
C11 C10 N5 O3 9.7(2)
C9 C10 N5 O4 12.0(2)
C11 C10 N5 O4 -169.91(17)
